data_4322459
loop_
_publ_author_name
'Hans-Hermann Giese'
'Tassilo Habereder'
'Heinrich N\"oth'
'Werner Ponikwar'
'Steffen Thomas'
'Marcus Warchhold'

_publ_contact_author
;
      Heinrich N\"oth
      Institut f\"ur anorganische Chemie
      Universit\"at M\"unchen
      Meiserstr. 1
      80333 M\"unchen
      Bundesrepublik Deutschland
;
_publ_contact_author_email H.Noeth@lrz.uni-muenchen.de
_publ_contact_author_fax '089 5902 451'
_publ_contact_author_phone '089 5902 396'
_publ_section_title
;
 Metal Tetrahydridoborates and Tetrahydridoborato Metalates. 23.1 Amine
 Solvates of Lithium and Sodium Tetrahydridoborate
;
_journal_name_full 'Inorganic Chemistry'
_journal_page_first 4188
_journal_page_last 4196
_journal_paper_doi 10.1021/ic990205c
_journal_volume 38
_journal_year 1999
_chemical_formula_sum 'C6 H19 B Li N3'
_chemical_formula_weight 150.99
_chemical_name_systematic
; 

?

;
_space_group_IT_number 14
_symmetry_cell_setting monoclinic
_symmetry_space_group_name_Hall '-P 2ybc'
_symmetry_space_group_name_H-M 'P 1 21/c 1'
_atom_sites_solution_hydrogens difmap
_atom_sites_solution_primary direct
_atom_sites_solution_secondary difmap
_audit_creation_method 'SHELXL-CIF-file updated by CIFRTF'
_cell_angle_alpha 90.00
_cell_angle_beta 99.80(2)
_cell_angle_gamma 90.00
_cell_formula_units_Z 4
_cell_length_a 7.591(3)
_cell_length_b 15.325(6)
_cell_length_c 8.719(4)
_cell_measurement_reflns_used 50
_cell_measurement_temperature 193(2)
_cell_measurement_theta_max 14.55
_cell_measurement_theta_min 4.23
_cell_volume 999.5(7)
_computing_cell_refinement 'SMART (V4.C50)'
_computing_data_collection 'SMART (V4.C50)'
_computing_data_reduction 'SAINT (V4.D50)'
_computing_molecular_graphics 'XP (SHELXTL-Ver.5)'
_computing_publication_material 'SHELXL (Sheldrick 1993'
_computing_structure_refinement 'SHELXL (Sheldrick 1993)'
_computing_structure_solution 'XS (SHELXTL-Ver.5)'
_diffrn_ambient_temperature 193(2)
_diffrn_measurement_device 'Siemens SMART Area-detector'
_diffrn_measurement_method Hemisphere
_diffrn_radiation_monochromator graphite
_diffrn_radiation_source 'fine-focus sealed tube'
_diffrn_radiation_type MoK\a
_diffrn_radiation_wavelength 0.71073
_diffrn_reflns_av_R_equivalents 0.0226
_diffrn_reflns_av_sigmaI/netI 0.0227
_diffrn_reflns_limit_h_max 10
_diffrn_reflns_limit_h_min -9
_diffrn_reflns_limit_k_max 19
_diffrn_reflns_limit_k_min -19
_diffrn_reflns_limit_l_max 10
_diffrn_reflns_limit_l_min -10
_diffrn_reflns_number 5535
_diffrn_reflns_theta_max 28.91
_diffrn_reflns_theta_min 2.66
_diffrn_standards_decay_% 0
_exptl_absorpt_coefficient_mu 0.059
_exptl_crystal_colour colourless
_exptl_crystal_density_diffrn 1.003
_exptl_crystal_description prism
_exptl_crystal_F_000 336
_exptl_crystal_size_max 0.35
_exptl_crystal_size_mid 0.3
_exptl_crystal_size_min 0.3
_refine_diff_density_max 0.172
_refine_diff_density_min -0.182
_refine_diff_density_rms 0.034
_refine_ls_extinction_method none
_refine_ls_goodness_of_fit_all 1.164
_refine_ls_goodness_of_fit_obs 1.181
_refine_ls_hydrogen_treatment 'freely refined'
_refine_ls_matrix_type full
_refine_ls_number_parameters 176
_refine_ls_number_reflns 2015
_refine_ls_number_restraints 0
_refine_ls_restrained_S_all 1.173
_refine_ls_restrained_S_obs 1.181
_refine_ls_R_factor_all 0.0508
_refine_ls_R_factor_obs 0.0416
_refine_ls_shift/esd_max 0.000
_refine_ls_shift/esd_mean 0.000
_refine_ls_structure_factor_coef Fsqd
_refine_ls_weighting_details 'w=1/[\s^2^(Fo^2^)+(0.0330P)^2^+0.2711P] where P=(Fo^2^+2Fc^2^)/3'
_refine_ls_weighting_scheme calc
_refine_ls_wR_factor_all 0.1014
_refine_ls_wR_factor_obs 0.0937
_reflns_number_observed 1723
_reflns_number_total 2018
_reflns_observed_criterion >2sigma(I)
_cod_data_source_file ic990205c_5.cif
_cod_data_source_block hahe8
_cod_depositor_comments
;
The following automatic conversions were performed:

'_refine_ls_weighting_scheme' value 'calc
w=1/[\s^2^(Fo^2^)+(0.0330P)^2^+0.2711P] where P=(Fo^2^+2Fc^2^)/3' was
changed to 'calc'. New tag '_refine_ls_weighting_details' was
created. The value of the new tag was set to
'w=1/[\s^2^(Fo^2^)+(0.0330P)^2^+0.2711P] where P=(Fo^2^+2Fc^2^)/3'.

Automatic conversion script
Id: cif_fix_values 3143 2015-03-26 13:38:13Z robertas 

The following automatic conversions were performed:

'_atom_sites_solution_primary' value 'direct methods' was changed to
'direct'.

'_atom_sites_solution_hydrogens' value 'Difference Fourier Map' was
changed to 'difmap'.

Automatic conversion script
Id: cif_fix_values 6452 2018-10-05 10:23:21Z andrius 
;
_cod_original_formula_sum 'C6 H19 B Li N3 '
_cod_database_code 4322459

loop_
_symmetry_equiv_pos_as_xyz
'x, y, z'
'-x, y+1/2, -z+1/2'
'-x, -y, -z'
'x, -y-1/2, z-1/2'

loop_
_atom_site_aniso_label
_atom_site_aniso_U_11
_atom_site_aniso_U_22
_atom_site_aniso_U_33
_atom_site_aniso_U_23
_atom_site_aniso_U_13
_atom_site_aniso_U_12
Li1 0.0253(11) 0.0290(11) 0.0283(10) -0.0002(8) 0.0040(8) -0.0006(8)
B1 0.0256(7) 0.0284(7) 0.0268(7) -0.0029(5) 0.0044(6) -0.0057(6)
N1 0.0194(5) 0.0222(5) 0.0274(5) 0.0009(4) 0.0023(4) -0.0011(4)
N2 0.0201(5) 0.0243(5) 0.0263(5) 0.0008(4) 0.0012(4) 0.0036(4)
N3 0.0209(5) 0.0203(5) 0.0287(5) -0.0006(4) 0.0029(4) 0.0011(4)
C1 0.0262(7) 0.0298(7) 0.0390(7) -0.0007(6) 0.0040(6) -0.0070(5)
C2 0.0290(8) 0.0361(8) 0.0352(7) 0.0040(6) -0.0040(6) 0.0085(6)
C3 0.0317(7) 0.0240(7) 0.0434(8) -0.0045(6) 0.0087(6) 0.0036(5)
C4 0.0194(6) 0.0249(6) 0.0321(6) 0.0023(5) 0.0051(5) 0.0010(4)
C5 0.0242(6) 0.0219(6) 0.0286(6) 0.0027(5) 0.0056(5) 0.0011(4)
C6 0.0249(7) 0.0272(7) 0.0240(6) -0.0012(5) 0.0023(5) 0.0017(5)

loop_
_atom_site_label
_atom_site_type_symbol
_atom_site_fract_x
_atom_site_fract_y
_atom_site_fract_z
_atom_site_U_iso_or_equiv
_atom_site_thermal_displace_type
_atom_site_occupancy
_atom_site_calc_flag
_atom_site_refinement_flags
_atom_site_disorder_group
Li1 Li 0.3704(3) 0.44365(14) 0.0839(2) 0.0276(5) Uani 1 d . .
B1 B 0.5791(2) 0.56495(10) 0.1795(2) 0.0269(3) Uani 1 d . .
H4 H 0.6006(19) 0.4920(10) 0.2054(17) 0.042(4) Uiso 1 d . .
H3 H 0.5643(20) 0.6019(10) 0.2873(17) 0.045(4) Uiso 1 d . .
H2 H 0.4518(19) 0.5732(9) 0.0874(17) 0.036(4) Uiso 1 d . .
H1 H 0.6961(20) 0.5923(10) 0.1292(17) 0.042(4) Uiso 1 d . .
N1 N 0.06135(13) 0.33955(6) 0.11286(11) 0.0232(2) Uani 1 d . .
N2 N 0.35009(13) 0.35205(6) 0.26777(11) 0.0239(2) Uani 1 d . .
N3 N 0.16524(13) 0.47458(6) 0.22885(11) 0.0235(2) Uani 1 d . .
C1 C -0.0947(2) 0.28369(9) 0.0666(2) 0.0318(3) Uani 1 d . .
H1C H -0.1825(22) 0.3158(10) -0.0087(19) 0.044(4) Uiso 1 d . .
H1B H -0.0588(19) 0.2287(10) 0.0187(17) 0.043(4) Uiso 1 d . .
H1A H -0.1535(19) 0.2672(10) 0.1579(18) 0.045(4) Uiso 1 d . .
C2 C 0.4964(2) 0.30633(10) 0.3682(2) 0.0318(3) Uani 1 d . .
H2A H 0.5962(22) 0.3477(10) 0.3919(18) 0.046(4) Uiso 1 d . .
H2B H 0.4631(22) 0.2860(11) 0.4698(20) 0.042(4) Uiso 1 d . .
H2C H 0.5331(21) 0.2551(11) 0.3126(18) 0.048(4) Uiso 1 d . .
C3 C 0.1157(2) 0.55890(9) 0.2881(2) 0.0248(3) Uani 1 d . .
H3C H 0.2230(21) 0.5951(10) 0.3151(17) 0.045(4) Uiso 1 d . .
H3B H 0.0343(21) 0.5888(10) 0.2079(18) 0.039(4) Uiso 1 d . .
H3A H 0.0593(22) 0.5539(10) 0.3834(20) 0.048(4) Uiso 1 d . .
C4 C 0.0077(2) 0.41980(8) 0.18158(15) 0.0254(3) Uani 1 d . .
H4B H -0.0747(19) 0.4520(9) 0.1044(16) 0.028(3) Uiso 1 d . .
H4A H -0.0550(18) 0.4071(9) 0.2739(16) 0.029(3) Uiso 1 d . .
C5 C 0.1976(2) 0.29363(8) 0.22163(14) 0.0247(3) Uani 1 d . .
H5B H 0.1494(18) 0.2741(9) 0.3171(16) 0.030(3) Uiso 1 d . .
H5A H 0.2379(18) 0.2409(9) 0.1704(16) 0.028(3) Uiso 1 d . .
C6 C 0.2892(2) 0.42764(8) 0.34726(14) 0.0256(3) Uani 1 d . .
H6B H 0.2298(18) 0.4096(9) 0.4365(17) 0.033(4) Uiso 1 d . .
H6A H 0.3885(19) 0.4655(9) 0.3870(16) 0.027(3) Uiso 1 d . .

loop_
_atom_type_symbol
_atom_type_description
_atom_type_scat_dispersion_real
_atom_type_scat_dispersion_imag
_atom_type_scat_source
C C 0.0033 0.0016 'International Tables Vol C Tables 4.2.6.8 and 6.1.1.4'
Li Li -0.0003 0.0001 'International Tables Vol C Tables 4.2.6.8 and 6.1.1.4'
B B 0.0013 0.0007 'International Tables Vol C Tables 4.2.6.8 and 6.1.1.4'
N N 0.0061 0.0033 'International Tables Vol C Tables 4.2.6.8 and 6.1.1.4'
H H 0.0000 0.0000 'International Tables Vol C Tables 4.2.6.8 and 6.1.1.4'

loop_
_geom_angle_atom_site_label_1
_geom_angle_atom_site_label_2
_geom_angle_atom_site_label_3
_geom_angle
_geom_angle_site_symmetry_1
_geom_angle_site_symmetry_3
_geom_angle_publ_flag
H1 Li1 H4 132.3(6) 3_665 . ?
H1 Li1 H2 108.5(6) 3_665 . ?
H4 Li1 H2 54.2(6) . . ?
H1 Li1 N2 119.5(5) 3_665 . ?
H4 Li1 N2 90.8(4) . . ?
H2 Li1 N2 132.1(4) . . ?
H1 Li1 H2 53.0(6) 3_665 3_665 ?
H4 Li1 H2 79.8(6) . 3_665 ?
H2 Li1 H2 84.6(6) . 3_665 ?
N2 Li1 H2 124.1(4) . 3_665 ?
H1 Li1 N3 121.2(5) 3_665 . ?
H4 Li1 N3 104.5(4) . . ?
H2 Li1 N3 91.3(4) . . ?
N2 Li1 N3 64.49(7) . . ?
H2 Li1 N3 170.8(4) 3_665 . ?
H1 Li1 B1 27.8(4) 3_665 3_665 ?
H4 Li1 B1 104.9(4) . 3_665 ?
H2 Li1 B1 88.3(4) . 3_665 ?
N2 Li1 B1 136.09(11) . 3_665 ?
H2 Li1 B1 28.7(4) 3_665 3_665 ?
N3 Li1 B1 143.20(11) . 3_665 ?
H1 Li1 C6 143.0(5) 3_665 . ?
H4 Li1 C6 83.1(4) . . ?
H2 Li1 C6 101.6(4) . . ?
N2 Li1 C6 35.86(5) . . ?
H2 Li1 C6 153.5(4) 3_665 . ?
N3 Li1 C6 35.62(5) . . ?
B1 Li1 C6 169.83(11) 3_665 . ?
H1 Li1 B1 125.8(5) 3_665 . ?
H4 Li1 B1 27.0(4) . . ?
H2 Li1 B1 27.4(4) . . ?
N2 Li1 B1 111.03(10) . . ?
H2 Li1 B1 83.4(4) 3_665 . ?
N3 Li1 B1 96.78(9) . . ?
B1 Li1 B1 99.51(9) 3_665 . ?
C6 Li1 B1 90.46(8) . . ?
H1 Li1 Li1 77.9(5) 3_665 3_665 ?
H4 Li1 Li1 59.5(4) . 3_665 ?
H2 Li1 Li1 43.7(4) . 3_665 ?
N2 Li1 Li1 146.04(13) . 3_665 ?
H2 Li1 Li1 40.9(4) 3_665 3_665 ?
N3 Li1 Li1 134.46(12) . 3_665 ?
B1 Li1 Li1 51.10(7) 3_665 3_665 ?
C6 Li1 Li1 138.83(12) . 3_665 ?
B1 Li1 Li1 48.41(7) . 3_665 ?
H3 B1 H1 109.5(11) . . ?
H3 B1 H4 111.0(11) . . ?
H1 B1 H4 110.0(11) . . ?
H3 B1 H2 109.8(10) . . ?
H1 B1 H2 108.0(10) . . ?
H4 B1 H2 108.6(10) . . ?
H3 B1 Li1 152.7(8) . 3_665 ?
H1 B1 Li1 52.2(8) . 3_665 ?
H4 B1 Li1 95.4(7) . 3_665 ?
H2 B1 Li1 65.8(7) . 3_665 ?
H3 B1 Li1 120.6(8) . . ?
H1 B1 Li1 129.9(8) . . ?
H4 B1 Li1 53.1(7) . . ?
H2 B1 Li1 55.9(7) . . ?
Li1 B1 Li1 80.49(9) 3_665 . ?
B1 H4 Li1 99.9(9) . . ?
B1 H2 Li1 96.8(8) . . ?
B1 H2 Li1 85.5(8) . 3_665 ?
Li1 H2 Li1 95.4(6) . 3_665 ?
B1 H1 Li1 100.0(9) . 3_665 ?
C4 N1 C5 110.89(10) . . ?
C4 N1 C1 109.76(10) . . ?
C5 N1 C1 110.38(10) . . ?
C6 N2 C5 108.37(10) . . ?
C6 N2 C2 111.24(10) . . ?
C5 N2 C2 110.74(10) . . ?
C6 N2 Li1 84.55(9) . . ?
C5 N2 Li1 110.30(9) . . ?
C2 N2 Li1 127.68(10) . . ?
C4 N3 C6 108.29(10) . . ?
C4 N3 C3 111.05(10) . . ?
C6 N3 C3 111.00(10) . . ?
C4 N3 Li1 109.67(9) . . ?
C6 N3 Li1 82.37(9) . . ?
C3 N3 Li1 129.58(10) . . ?
N1 C4 N3 109.18(9) . . ?
N1 C5 N2 108.87(10) . . ?
N3 C6 N2 105.78(10) . . ?
N3 C6 Li1 62.01(8) . . ?
N2 C6 Li1 59.59(8) . . ?

loop_
_geom_bond_atom_site_label_1
_geom_bond_atom_site_label_2
_geom_bond_distance
_geom_bond_site_symmetry_2
_geom_bond_publ_flag
Li1 H1 1.921(15) 3_665 ?
Li1 H4 2.024(15) . ?
Li1 H2 2.077(14) . ?
Li1 N2 2.156(2) . ?
Li1 H2 2.192(14) 3_665 ?
Li1 N3 2.217(2) . ?
Li1 B1 2.395(3) 3_665 ?
Li1 C6 2.489(3) . ?
Li1 B1 2.492(3) . ?
Li1 Li1 3.158(4) 3_665 ?
B1 H3 1.12(2) . ?
B1 H1 1.135(15) . ?
B1 H4 1.15(2) . ?
B1 H2 1.153(15) . ?
B1 Li1 2.395(3) 3_665 ?
H2 Li1 2.192(14) 3_665 ?
H1 Li1 1.921(15) 3_665 ?
N1 C4 1.456(2) . ?
N1 C5 1.459(2) . ?
N1 C1 1.461(2) . ?
N2 C6 1.465(2) . ?
N2 C5 1.465(2) . ?
N2 C2 1.470(2) . ?
N3 C4 1.462(2) . ?
N3 C6 1.462(2) . ?
N3 C3 1.464(2) . ?
